data_1563813
loop_
_publ_author_name
'Kjellberg, Marianne'
'Ohleier, Alexia'
'Thu\'ery, Pierre'
'Nicolas, Emmanuel'
'Anthore-Dalion, Lucile'
'Cantat, Thibault'

_publ_section_title
;
 Photocatalytic Deoxygenation of N--O bonds with Rhenium Complexes: from
 the Reduction of Nitrous Oxide to Pyridine N-Oxides
;
_journal_name_full 'Chemical Science'
_journal_paper_doi 10.1039/D1SC01974K
_journal_year 2021
_chemical_formula_sum 'C33 H32 Cl N2 O3.5 Re'
_chemical_formula_weight 734.25
_space_group_crystal_system monoclinic
_space_group_IT_number 15
_space_group_name_Hall '-C 2yc'
_space_group_name_H-M_alt 'C 1 2/c 1'
_atom_sites_solution_hydrogens mixed
_atom_sites_solution_primary dual
_atom_sites_solution_secondary difmap
_audit_creation_method SHELXL-2014
_audit_update_record
;
2021-01-14 deposited with the CCDC.	2021-06-25 downloaded from the CCDC.
;
_cell_angle_alpha 90
_cell_angle_beta 116.166(3)
_cell_angle_gamma 90
_cell_formula_units_Z 8
_cell_length_a 35.2615(16)
_cell_length_b 8.1575(3)
_cell_length_c 22.7433(10)
_cell_measurement_reflns_used 155149
_cell_measurement_temperature 100(2)
_cell_measurement_theta_max 25.68
_cell_measurement_theta_min 2.58
_cell_volume 5871.6(5)
_computing_cell_refinement 'HKL2000 (Otwinowski & Minor, 1997)'
_computing_data_collection 'COLLECT (Nonius, 1998)'
_computing_data_reduction 'HKL2000 (Otwinowski & Minor, 1997)'
_computing_molecular_graphics 'SHELXTL (Sheldrick, 2008)'
_computing_publication_material 'SHELXTL (Sheldrick, 2008); PLATON (Spek, 2003)'
_computing_structure_refinement 'SHELXL (Sheldrick, 2015)'
_computing_structure_solution 'SHELXT (Sheldrick, 2015)'
_diffrn_ambient_temperature 100(2)
_diffrn_measured_fraction_theta_full 0.998
_diffrn_measured_fraction_theta_max 0.998
_diffrn_measurement_device_type 'Nonius Kappa-CCD area-detector diffractometer'
_diffrn_measurement_method '2 \f and 8 \w scans with 2\% steps (673 frames)'
_diffrn_radiation_monochromator graphite
_diffrn_radiation_source 'fine-focus sealed tube'
_diffrn_radiation_type MoK\a
_diffrn_radiation_wavelength 0.71073
_diffrn_reflns_av_R_equivalents 0.0646
_diffrn_reflns_av_unetI/netI 0.0633
_diffrn_reflns_Laue_measured_fraction_full 0.998
_diffrn_reflns_Laue_measured_fraction_max 0.998
_diffrn_reflns_limit_h_max 42
_diffrn_reflns_limit_h_min -42
_diffrn_reflns_limit_k_max 9
_diffrn_reflns_limit_k_min -9
_diffrn_reflns_limit_l_max 27
_diffrn_reflns_limit_l_min -27
_diffrn_reflns_number 155149
_diffrn_reflns_point_group_measured_fraction_full 0.998
_diffrn_reflns_point_group_measured_fraction_max 0.998
_diffrn_reflns_theta_full 25.242
_diffrn_reflns_theta_max 25.675
_diffrn_reflns_theta_min 2.578
_diffrn_standards_decay_% 0
_diffrn_standards_interval_time 0
_diffrn_standards_number 0
_exptl_absorpt_coefficient_mu 4.269
_exptl_absorpt_correction_T_max 0.574
_exptl_absorpt_correction_T_min 0.400
_exptl_absorpt_correction_type multi-scan
_exptl_absorpt_process_details 'SCALEPACK (Otwinowski & Minor, 1997)'
_exptl_crystal_colour 'translucent yellow'
_exptl_crystal_density_diffrn 1.661
_exptl_crystal_description parallelepiped
_exptl_crystal_F_000 2912
_exptl_crystal_size_max 0.16
_exptl_crystal_size_mid 0.13
_exptl_crystal_size_min 0.13
_refine_diff_density_max 1.657
_refine_diff_density_min -1.010
_refine_diff_density_rms 0.165
_refine_ls_extinction_method none
_refine_ls_goodness_of_fit_ref 1.097
_refine_ls_hydrogen_treatment constr
_refine_ls_matrix_type full
_refine_ls_number_parameters 394
_refine_ls_number_reflns 5550
_refine_ls_number_restraints 33
_refine_ls_restrained_S_all 1.101
_refine_ls_R_factor_all 0.0515
_refine_ls_R_factor_gt 0.0298
_refine_ls_shift/su_max 0.002
_refine_ls_shift/su_mean 0.000
_refine_ls_structure_factor_coef Fsqd
_refine_ls_weighting_details 'w=1/[\s^2^(Fo^2^)+(0.0060P)^2^+17.7690P] where P=(Fo^2^+2Fc^2^)/3'
_refine_ls_weighting_scheme calc
_refine_ls_wR_factor_gt 0.0550
_refine_ls_wR_factor_ref 0.0606
_reflns_Friedel_coverage 0.000
_reflns_number_gt 4097
_reflns_number_total 5550
_reflns_threshold_expression 'I > 2\s(I)'
_cod_data_source_file d1sc01974k2.cif
_cod_data_source_block Re5
_cod_original_sg_symbol_H-M 'C 2/c'
_cod_original_formula_sum 'C33 H32 Cl N2 O3.50 Re'
_cod_database_code 1563813
_shelx_space_group_comment
;
The symmetry employed for this shelxl refinement is uniquely defined
by the following loop, which should always be used as a source of
symmetry information in preference to the above space-group names.
They are only intended as comments.
;
_shelxl_version_number 2014-3

loop_
_space_group_symop_operation_xyz
'x, y, z'
'-x, y, -z+1/2'
'x+1/2, y+1/2, z'
'-x+1/2, y+1/2, -z+1/2'
'-x, -y, -z'
'x, -y, z-1/2'
'-x+1/2, -y+1/2, -z'
'x+1/2, -y+1/2, z-1/2'

loop_
_atom_site_label
_atom_site_type_symbol
_atom_site_fract_x
_atom_site_fract_y
_atom_site_fract_z
_atom_site_U_iso_or_equiv
_atom_site_adp_type
_atom_site_occupancy
_atom_site_site_symmetry_order
_atom_site_calc_flag
_atom_site_refinement_flags_posn
_atom_site_refinement_flags_adp
_atom_site_refinement_flags_occupancy
_atom_site_disorder_assembly
_atom_site_disorder_group
Re1 Re 0.37750(2) 0.75232(2) 0.85931(2) 0.01892(6) Uani 1 1 d . . . . .
Cl1 Cl 0.42938(3) 0.67931(14) 0.97285(5) 0.0238(2) Uani 1 1 d . . . . .
O1 O 0.31402(9) 0.8415(4) 0.71951(14) 0.0379(8) Uani 1 1 d . . . . .
O2 O 0.38548(9) 0.4091(4) 0.81070(14) 0.0305(7) Uani 1 1 d . . . . .
O3 O 0.30776(9) 0.5525(4) 0.87176(14) 0.0296(7) Uani 1 1 d . . . . .
N1 N 0.43283(10) 0.8868(5) 0.86178(15) 0.0215(8) Uani 1 1 d . . . . .
N2 N 0.37732(10) 0.9914(5) 0.90538(15) 0.0223(8) Uani 1 1 d . . . . .
C1 C 0.33819(13) 0.8120(6) 0.7727(2) 0.0261(10) Uani 1 1 d . . . . .
C2 C 0.38398(12) 0.5420(6) 0.8271(2) 0.0252(10) Uani 1 1 d . . . . .
C3 C 0.33321(12) 0.6375(6) 0.86826(18) 0.0243(10) Uani 1 1 d . . . . .
C4 C 0.44525(12) 1.0147(6) 0.90424(18) 0.0216(10) Uani 1 1 d . . . . .
C5 C 0.48521(12) 1.0835(6) 0.92733(19) 0.0244(10) Uani 1 1 d . . . . .
H5 H 0.4935 1.1692 0.9588 0.029 Uiso 1 1 calc R U . . .
C6 C 0.51275(13) 1.0259(6) 0.9040(2) 0.0277(11) Uani 1 1 d . . . . .
H6 H 0.5405 1.0697 0.9199 0.033 Uiso 1 1 calc R U . . .
C7 C 0.49941(12) 0.9030(6) 0.85702(19) 0.0248(10) Uani 1 1 d . . . . .
H7 H 0.5175 0.8659 0.8388 0.030 Uiso 1 1 calc R U . . .
C8 C 0.45936(12) 0.8340(5) 0.83669(18) 0.0218(10) Uani 1 1 d . . . . .
C9 C 0.44695(11) 0.7005(6) 0.78728(18) 0.0220(9) Uani 1 1 d . . . . .
C10 C 0.42142(12) 0.7354(6) 0.72092(19) 0.0244(10) Uani 1 1 d . . . . .
C11 C 0.41371(12) 0.6082(6) 0.6761(2) 0.0279(11) Uani 1 1 d . . . . .
H11 H 0.3961 0.6285 0.6310 0.033 Uiso 1 1 calc R U . . .
C12 C 0.43079(13) 0.4548(6) 0.6949(2) 0.0271(11) Uani 1 1 d . . . . .
C13 C 0.45613(12) 0.4240(6) 0.76071(19) 0.0239(10) Uani 1 1 d . . . . .
H13 H 0.4675 0.3174 0.7740 0.029 Uiso 1 1 calc R U . . .
C14 C 0.46511(12) 0.5455(6) 0.80741(19) 0.0239(10) Uani 1 1 d . . . . .
C15 C 0.40406(14) 0.9049(6) 0.6985(2) 0.0328(11) Uani 1 1 d . . . . .
H15A H 0.3848 0.9344 0.7173 0.049 Uiso 1 1 calc R U . . .
H15B H 0.3887 0.9068 0.6505 0.049 Uiso 1 1 calc R U . . .
H15C H 0.4274 0.9838 0.7130 0.049 Uiso 1 1 calc R U . . .
C16 C 0.42216(13) 0.3175(6) 0.6450(2) 0.0340(12) Uani 1 1 d . . . . .
H16A H 0.3978 0.2530 0.6416 0.051 Uiso 1 1 calc R U . . .
H16B H 0.4470 0.2463 0.6592 0.051 Uiso 1 1 calc R U . . .
H16C H 0.4161 0.3649 0.6022 0.051 Uiso 1 1 calc R U . . .
C17 C 0.49305(13) 0.5104(6) 0.87900(19) 0.0306(12) Uani 1 1 d . . . . .
H17A H 0.4975 0.3919 0.8854 0.046 Uiso 1 1 calc R U . . .
H17B H 0.4794 0.5511 0.9055 0.046 Uiso 1 1 calc R U . . .
H17C H 0.5203 0.5654 0.8925 0.046 Uiso 1 1 calc R U . . .
C18 C 0.41363(12) 1.0795(6) 0.92482(18) 0.0221(10) Uani 1 1 d . . . . .
C19 C 0.42013(13) 1.2262(6) 0.95863(19) 0.0276(10) Uani 1 1 d . . . . .
H19 H 0.4456 1.2859 0.9707 0.033 Uiso 1 1 calc R U . . .
C20 C 0.38905(13) 1.2845(6) 0.97446(19) 0.0303(11) Uani 1 1 d . . . . .
H20 H 0.3931 1.3833 0.9986 0.036 Uiso 1 1 calc R U . . .
C21 C 0.35214(12) 1.1972(6) 0.95468(19) 0.0275(10) Uani 1 1 d . . . . .
H21 H 0.3304 1.2363 0.9650 0.033 Uiso 1 1 calc R U . . .
C22 C 0.34629(12) 1.0524(6) 0.91968(18) 0.0239(10) Uani 1 1 d . . . . .
C23 C 0.30487(12) 0.9669(6) 0.8966(2) 0.0230(10) Uani 1 1 d . . . . .
C24 C 0.27194(12) 1.0092(5) 0.83619(19) 0.0221(10) Uani 1 1 d . . . . .
C25 C 0.23240(12) 0.9387(6) 0.8173(2) 0.0256(11) Uani 1 1 d . . . . .
H25 H 0.2102 0.9649 0.7757 0.031 Uiso 1 1 calc R U . . .
C26 C 0.22471(12) 0.8307(6) 0.85803(19) 0.0253(10) Uani 1 1 d . . . . .
C27 C 0.25761(12) 0.7937(6) 0.91912(19) 0.0266(10) Uani 1 1 d . . . . .
H27 H 0.2526 0.7217 0.9478 0.032 Uiso 1 1 calc R U . . .
C28 C 0.29786(13) 0.8610(6) 0.93886(18) 0.0253(10) Uani 1 1 d . . . . .
C29 C 0.27816(13) 1.1336(6) 0.79180(19) 0.0297(11) Uani 1 1 d . . . . .
H29A H 0.2610 1.1026 0.7460 0.045 Uiso 1 1 calc R U . . .
H29B H 0.3080 1.1366 0.8009 0.045 Uiso 1 1 calc R U . . .
H29C H 0.2695 1.2422 0.7998 0.045 Uiso 1 1 calc R U . . .
C30 C 0.18141(12) 0.7550(6) 0.8361(2) 0.0326(12) Uani 1 1 d . . . . .
H30A H 0.1828 0.6680 0.8668 0.049 Uiso 1 1 calc R U . . .
H30B H 0.1719 0.7086 0.7922 0.049 Uiso 1 1 calc R U . . .
H30C H 0.1614 0.8394 0.8353 0.049 Uiso 1 1 calc R U . . .
C31 C 0.33286(12) 0.8136(7) 1.00422(19) 0.0335(12) Uani 1 1 d . . . . .
H31A H 0.3243 0.7174 1.0212 0.050 Uiso 1 1 calc R U . . .
H31B H 0.3387 0.9050 1.0350 0.050 Uiso 1 1 calc R U . . .
H31C H 0.3584 0.7877 0.9991 0.050 Uiso 1 1 calc R U . . .
O4 O 0.2868(2) 0.3777(9) 0.0055(3) 0.0466(17) Uani 0.5 1 d . U P A -1
C32 C 0.2483(4) 0.332(2) -0.0535(7) 0.059(3) Uani 0.5 1 d D U P A -1
H32A H 0.2551 0.3012 -0.0886 0.070 Uiso 0.5 1 d R U P A -1
H32B H 0.2294 0.4237 -0.0674 0.070 Uiso 0.5 1 d R U P A -1
C33 C 0.2276(3) 0.1944(19) -0.0346(6) 0.064(3) Uani 0.5 1 d D U P A -1
H33A H 0.2246 0.1024 -0.0626 0.077 Uiso 0.5 1 d R U P A -1
H33B H 0.2001 0.2249 -0.0393 0.077 Uiso 0.5 1 d R U P A -1
C34 C 0.2565(4) 0.1480(18) 0.0345(6) 0.054(3) Uani 0.5 1 d D U P A -1
H34A H 0.2691 0.0420 0.0371 0.064 Uiso 0.5 1 d R U P A -1
H34B H 0.2409 0.1468 0.0600 0.064 Uiso 0.5 1 d R U P A -1
C35 C 0.2909(4) 0.2773(17) 0.0592(6) 0.063(3) Uani 0.5 1 d D U P A -1
H35A H 0.2872 0.3456 0.0907 0.076 Uiso 0.5 1 d R U P A -1
H35B H 0.3184 0.2282 0.0799 0.076 Uiso 0.5 1 d R U P A -1

loop_
_atom_site_aniso_label
_atom_site_aniso_U_11
_atom_site_aniso_U_22
_atom_site_aniso_U_33
_atom_site_aniso_U_23
_atom_site_aniso_U_13
_atom_site_aniso_U_12
Re1 0.01754(9) 0.02001(13) 0.01831(9) -0.00158(8) 0.00710(7) -0.00151(8)
Cl1 0.0214(5) 0.0263(7) 0.0206(5) 0.0001(5) 0.0064(4) -0.0022(5)
O1 0.0337(18) 0.046(2) 0.0268(18) 0.0013(17) 0.0069(15) -0.0019(17)
O2 0.0311(17) 0.024(2) 0.0388(19) -0.0057(16) 0.0174(15) -0.0018(15)
O3 0.0280(16) 0.027(2) 0.0392(19) -0.0017(16) 0.0197(15) -0.0029(16)
N1 0.0213(18) 0.021(2) 0.0202(18) 0.0045(16) 0.0073(15) 0.0049(16)
N2 0.0245(19) 0.022(2) 0.0196(18) 0.0018(17) 0.0088(16) 0.0018(16)
C1 0.026(2) 0.024(3) 0.032(3) -0.004(2) 0.017(2) -0.005(2)
C2 0.017(2) 0.035(3) 0.025(2) -0.002(2) 0.0106(19) -0.002(2)
C3 0.023(2) 0.028(3) 0.018(2) 0.001(2) 0.0048(19) 0.007(2)
C4 0.026(2) 0.024(3) 0.016(2) 0.001(2) 0.0100(18) -0.002(2)
C5 0.029(2) 0.023(3) 0.019(2) -0.001(2) 0.0084(19) -0.008(2)
C6 0.023(2) 0.027(3) 0.033(3) 0.008(2) 0.013(2) -0.008(2)
C7 0.025(2) 0.024(3) 0.027(2) 0.003(2) 0.012(2) -0.002(2)
C8 0.023(2) 0.022(3) 0.020(2) 0.005(2) 0.0085(18) 0.000(2)
C9 0.018(2) 0.029(3) 0.021(2) -0.001(2) 0.0105(17) -0.002(2)
C10 0.021(2) 0.027(3) 0.025(2) -0.001(2) 0.0102(17) -0.002(2)
C11 0.020(2) 0.046(3) 0.016(2) 0.000(2) 0.0071(19) 0.002(2)
C12 0.024(2) 0.034(3) 0.030(3) -0.008(2) 0.018(2) -0.008(2)
C13 0.019(2) 0.023(3) 0.031(3) -0.002(2) 0.0125(19) 0.0017(19)
C14 0.021(2) 0.031(3) 0.023(2) 0.004(2) 0.0125(19) 0.001(2)
C15 0.038(3) 0.031(3) 0.029(3) 0.006(2) 0.014(2) 0.004(2)
C16 0.033(2) 0.042(3) 0.033(3) -0.011(2) 0.020(2) -0.004(2)
C17 0.025(2) 0.033(3) 0.030(3) 0.004(2) 0.009(2) 0.006(2)
C18 0.023(2) 0.025(3) 0.016(2) 0.005(2) 0.0080(18) 0.002(2)
C19 0.030(2) 0.026(3) 0.026(2) 0.000(2) 0.0117(19) -0.006(2)
C20 0.042(3) 0.026(3) 0.026(2) -0.004(2) 0.018(2) 0.000(2)
C21 0.025(2) 0.031(3) 0.029(2) -0.001(2) 0.0137(19) 0.004(2)
C22 0.027(2) 0.028(3) 0.015(2) 0.006(2) 0.0079(19) 0.005(2)
C23 0.021(2) 0.019(3) 0.027(2) -0.007(2) 0.0089(19) -0.001(2)
C24 0.026(2) 0.020(3) 0.025(2) -0.002(2) 0.016(2) 0.005(2)
C25 0.022(2) 0.034(3) 0.021(2) 0.000(2) 0.0101(19) 0.007(2)
C26 0.024(2) 0.031(3) 0.026(2) -0.006(2) 0.0160(19) 0.000(2)
C27 0.030(2) 0.032(3) 0.023(2) 0.005(2) 0.0163(19) 0.003(2)
C28 0.028(2) 0.033(3) 0.016(2) 0.001(2) 0.0100(19) 0.007(2)
C29 0.029(2) 0.033(3) 0.025(2) 0.002(2) 0.010(2) 0.003(2)
C30 0.027(2) 0.042(4) 0.032(2) 0.002(2) 0.0154(19) 0.002(2)
C31 0.028(2) 0.049(4) 0.024(2) 0.006(2) 0.012(2) 0.000(2)
O4 0.054(4) 0.045(4) 0.054(4) 0.003(3) 0.035(3) -0.001(4)
C32 0.029(5) 0.071(7) 0.083(7) -0.001(6) 0.032(5) 0.014(5)
C33 0.038(6) 0.059(7) 0.091(7) 0.002(6) 0.026(5) 0.011(5)
C34 0.048(6) 0.057(7) 0.078(7) 0.018(6) 0.047(5) 0.013(5)
C35 0.072(6) 0.054(6) 0.071(6) 0.011(6) 0.040(5) 0.012(6)

loop_
_atom_type_symbol
_atom_type_description
_atom_type_scat_dispersion_real
_atom_type_scat_dispersion_imag
_atom_type_scat_source
C C 0.0033 0.0016 'International Tables Vol C Tables 4.2.6.8 and 6.1.1.4'
H H 0.0000 0.0000 'International Tables Vol C Tables 4.2.6.8 and 6.1.1.4'
N N 0.0061 0.0033 'International Tables Vol C Tables 4.2.6.8 and 6.1.1.4'
O O 0.0106 0.0060 'International Tables Vol C Tables 4.2.6.8 and 6.1.1.4'
Cl Cl 0.1484 0.1585 'International Tables Vol C Tables 4.2.6.8 and 6.1.1.4'
Re Re -1.0185 7.2310 'International Tables Vol C Tables 4.2.6.8 and 6.1.1.4'

loop_
_geom_angle_atom_site_label_1
_geom_angle_atom_site_label_2
_geom_angle_atom_site_label_3
_geom_angle
_geom_angle_site_symmetry_1
_geom_angle_site_symmetry_3
_geom_angle_publ_flag
C1 Re1 C3 88.80(17) . . ?
C1 Re1 C2 89.37(19) . . ?
C3 Re1 C2 80.94(18) . . ?
C1 Re1 N2 96.40(17) . . ?
C3 Re1 N2 102.03(15) . . ?
C2 Re1 N2 173.53(14) . . ?
C1 Re1 N1 97.51(15) . . ?
C3 Re1 N1 173.20(14) . . ?
C2 Re1 N1 101.57(15) . . ?
N2 Re1 N1 74.84(12) . . ?
C1 Re1 Cl1 178.99(15) . . ?
C3 Re1 Cl1 91.93(12) . . ?
C2 Re1 Cl1 91.43(13) . . ?
N2 Re1 Cl1 82.77(9) . . ?
N1 Re1 Cl1 81.73(8) . . ?
C4 N1 C8 118.4(3) . . ?
C4 N1 Re1 113.7(2) . . ?
C8 N1 Re1 126.3(3) . . ?
C18 N2 C22 117.9(4) . . ?
C18 N2 Re1 114.9(3) . . ?
C22 N2 Re1 127.1(3) . . ?
O1 C1 Re1 177.2(4) . . ?
O2 C2 Re1 173.1(4) . . ?
O3 C3 Re1 172.6(4) . . ?
N1 C4 C5 122.4(4) . . ?
N1 C4 C18 116.6(4) . . ?
C5 C4 C18 121.1(4) . . ?
C6 C5 C4 119.1(4) . . ?
C6 C5 H5 120.4 . . ?
C4 C5 H5 120.4 . . ?
C5 C6 C7 119.1(4) . . ?
C5 C6 H6 120.5 . . ?
C7 C6 H6 120.5 . . ?
C6 C7 C8 119.8(4) . . ?
C6 C7 H7 120.1 . . ?
C8 C7 H7 120.1 . . ?
N1 C8 C7 121.0(4) . . ?
N1 C8 C9 121.4(3) . . ?
C7 C8 C9 117.6(3) . . ?
C14 C9 C10 121.2(4) . . ?
C14 C9 C8 118.4(4) . . ?
C10 C9 C8 120.0(4) . . ?
C11 C10 C9 117.5(4) . . ?
C11 C10 C15 121.0(4) . . ?
C9 C10 C15 121.5(4) . . ?
C12 C11 C10 122.2(4) . . ?
C12 C11 H11 118.9 . . ?
C10 C11 H11 118.9 . . ?
C11 C12 C13 119.2(4) . . ?
C11 C12 C16 121.4(4) . . ?
C13 C12 C16 119.4(4) . . ?
C14 C13 C12 121.3(4) . . ?
C14 C13 H13 119.4 . . ?
C12 C13 H13 119.4 . . ?
C13 C14 C9 118.6(4) . . ?
C13 C14 C17 120.7(4) . . ?
C9 C14 C17 120.7(4) . . ?
C10 C15 H15A 109.5 . . ?
C10 C15 H15B 109.5 . . ?
H15A C15 H15B 109.5 . . ?
C10 C15 H15C 109.5 . . ?
H15A C15 H15C 109.5 . . ?
H15B C15 H15C 109.5 . . ?
C12 C16 H16A 109.5 . . ?
C12 C16 H16B 109.5 . . ?
H16A C16 H16B 109.5 . . ?
C12 C16 H16C 109.5 . . ?
H16A C16 H16C 109.5 . . ?
H16B C16 H16C 109.5 . . ?
C14 C17 H17A 109.5 . . ?
C14 C17 H17B 109.5 . . ?
H17A C17 H17B 109.5 . . ?
C14 C17 H17C 109.5 . . ?
H17A C17 H17C 109.5 . . ?
H17B C17 H17C 109.5 . . ?
N2 C18 C19 122.6(4) . . ?
N2 C18 C4 116.1(4) . . ?
C19 C18 C4 121.3(4) . . ?
C20 C19 C18 119.1(4) . . ?
C20 C19 H19 120.5 . . ?
C18 C19 H19 120.5 . . ?
C21 C20 C19 118.9(4) . . ?
C21 C20 H20 120.6 . . ?
C19 C20 H20 120.6 . . ?
C20 C21 C22 120.6(4) . . ?
C20 C21 H21 119.7 . . ?
C22 C21 H21 119.7 . . ?
N2 C22 C21 121.0(4) . . ?
N2 C22 C23 120.7(4) . . ?
C21 C22 C23 118.3(4) . . ?
C28 C23 C24 120.6(4) . . ?
C28 C23 C22 119.5(4) . . ?
C24 C23 C22 119.5(4) . . ?
C25 C24 C23 119.1(4) . . ?
C25 C24 C29 119.5(4) . . ?
C23 C24 C29 121.3(4) . . ?
C26 C25 C24 121.4(4) . . ?
C26 C25 H25 119.3 . . ?
C24 C25 H25 119.3 . . ?
C25 C26 C27 118.7(4) . . ?
C25 C26 C30 120.3(4) . . ?
C27 C26 C30 121.0(4) . . ?
C26 C27 C28 121.0(4) . . ?
C26 C27 H27 119.5 . . ?
C28 C27 H27 119.5 . . ?
C23 C28 C27 119.1(4) . . ?
C23 C28 C31 121.6(4) . . ?
C27 C28 C31 119.4(4) . . ?
C24 C29 H29A 109.5 . . ?
C24 C29 H29B 109.5 . . ?
H29A C29 H29B 109.5 . . ?
C24 C29 H29C 109.5 . . ?
H29A C29 H29C 109.5 . . ?
H29B C29 H29C 109.5 . . ?
C26 C30 H30A 109.5 . . ?
C26 C30 H30B 109.5 . . ?
H30A C30 H30B 109.5 . . ?
C26 C30 H30C 109.5 . . ?
H30A C30 H30C 109.5 . . ?
H30B C30 H30C 109.5 . . ?
C28 C31 H31A 109.5 . . ?
C28 C31 H31B 109.5 . . ?
H31A C31 H31B 109.5 . . ?
C28 C31 H31C 109.5 . . ?
H31A C31 H31C 109.5 . . ?
H31B C31 H31C 109.5 . . ?
C35 O4 C32 109.8(10) . . ?
O4 C32 C33 107.3(10) . . ?
O4 C32 H32A 110.8 . . ?
C33 C32 H32A 112.1 . . ?
O4 C32 H32B 109.0 . . ?
C33 C32 H32B 108.9 . . ?
H32A C32 H32B 108.6 . . ?
C34 C33 C32 107.2(10) . . ?
C34 C33 H33A 108.9 . . ?
C32 C33 H33A 108.5 . . ?
C34 C33 H33B 111.8 . . ?
C32 C33 H33B 111.8 . . ?
H33A C33 H33B 108.6 . . ?
C33 C34 C35 106.2(10) . . ?
C33 C34 H34A 112.1 . . ?
C35 C34 H34A 109.5 . . ?
C33 C34 H34B 109.2 . . ?
C35 C34 H34B 111.1 . . ?
H34A C34 H34B 108.8 . . ?
O4 C35 C34 108.6(11) . . ?
O4 C35 H35A 108.1 . . ?
C34 C35 H35A 109.5 . . ?
O4 C35 H35B 111.0 . . ?
C34 C35 H35B 111.2 . . ?
H35A C35 H35B 108.4 . . ?

loop_
_geom_bond_atom_site_label_1
_geom_bond_atom_site_label_2
_geom_bond_distance
_geom_bond_site_symmetry_2
_geom_bond_publ_flag
Re1 C1 1.905(5) . ?
Re1 C3 1.907(4) . ?
Re1 C2 1.918(5) . ?
Re1 N2 2.215(4) . ?
Re1 N1 2.217(3) . ?
Re1 Cl1 2.4906(10) . ?
O1 C1 1.157(5) . ?
O2 C2 1.155(5) . ?
O3 C3 1.164(5) . ?
N1 C4 1.357(5) . ?
N1 C8 1.363(5) . ?
N2 C18 1.361(5) . ?
N2 C22 1.366(5) . ?
C4 C5 1.387(5) . ?
C4 C18 1.484(5) . ?
C5 C6 1.378(6) . ?
C5 H5 0.9500 . ?
C6 C7 1.387(6) . ?
C6 H6 0.9500 . ?
C7 C8 1.396(5) . ?
C7 H7 0.9500 . ?
C8 C9 1.485(6) . ?
C9 C14 1.400(6) . ?
C9 C10 1.404(5) . ?
C10 C11 1.395(6) . ?
C10 C15 1.508(6) . ?
C11 C12 1.373(6) . ?
C11 H11 0.9500 . ?
C12 C13 1.386(6) . ?
C12 C16 1.527(6) . ?
C13 C14 1.384(6) . ?
C13 H13 0.9500 . ?
C14 C17 1.513(5) . ?
C15 H15A 0.9800 . ?
C15 H15B 0.9800 . ?
C15 H15C 0.9800 . ?
C16 H16A 0.9800 . ?
C16 H16B 0.9800 . ?
C16 H16C 0.9800 . ?
C17 H17A 0.9800 . ?
C17 H17B 0.9800 . ?
C17 H17C 0.9800 . ?
C18 C19 1.386(6) . ?
C19 C20 1.380(6) . ?
C19 H19 0.9500 . ?
C20 C21 1.374(6) . ?
C20 H20 0.9500 . ?
C21 C22 1.388(6) . ?
C21 H21 0.9500 . ?
C22 C23 1.489(6) . ?
C23 C28 1.393(6) . ?
C23 C24 1.396(5) . ?
C24 C25 1.390(6) . ?
C24 C29 1.514(6) . ?
C25 C26 1.388(6) . ?
C25 H25 0.9500 . ?
C26 C27 1.395(5) . ?
C26 C30 1.513(5) . ?
C27 C28 1.399(6) . ?
C27 H27 0.9500 . ?
C28 C31 1.505(5) . ?
C29 H29A 0.9800 . ?
C29 H29B 0.9800 . ?
C29 H29C 0.9800 . ?
C30 H30A 0.9800 . ?
C30 H30B 0.9800 . ?
C30 H30C 0.9800 . ?
C31 H31A 0.9800 . ?
C31 H31B 0.9800 . ?
C31 H31C 0.9800 . ?
O4 C35 1.426(14) . ?
O4 C32 1.475(14) . ?
C32 C33 1.500(8) . ?
C32 H32A 0.9599 . ?
C32 H32B 0.9600 . ?
C33 C34 1.497(8) . ?
C33 H33A 0.9601 . ?
C33 H33B 0.9599 . ?
C34 C35 1.514(8) . ?
C34 H34A 0.9603 . ?
C34 H34B 0.9595 . ?
C35 H35A 0.9600 . ?
C35 H35B 0.9601 . ?
